data_4340485
loop_
_publ_author_name
'Ward, Matthew D.'
'Mesbah, Adel'
'Lee, Minseong'
'Malliakas, Christos D.'
'Choi, Eun Sang'
'Ibers, James A.'

_publ_section_title
;
 Synthesis and Characterization of Two Quaternary Uranium Tellurides,
 RbTiU3Te9 and CsTiU3Te9.
;
_journal_issue 15
_journal_name_full 'Inorganic chemistry'
_journal_page_first 7909
_journal_paper_doi 10.1021/ic500599d
_journal_volume 53
_journal_year 2014
_chemical_formula_moiety 'Te9 Ti U3, Rb'
_chemical_formula_sum 'Rb Te9 Ti U3'
_chemical_formula_weight 1995.86
_chemical_name_systematic
; 
 ? 
;
_space_group_IT_number 11
_symmetry_cell_setting monoclinic
_symmetry_space_group_name_Hall '-P 2yb'
_symmetry_space_group_name_H-M 'P 1 21/m 1'
_atom_sites_solution_primary direct
_atom_sites_solution_secondary difmap
_audit_creation_method SHELXL-97
_cell_angle_alpha 90.00
_cell_angle_beta 96.733(4)
_cell_angle_gamma 90.00
_cell_formula_units_Z 2
_cell_length_a 8.2162(5)
_cell_length_b 6.0972(3)
_cell_length_c 17.4071(12)
_cell_measurement_reflns_used 3731
_cell_measurement_temperature 100(2)
_cell_measurement_theta_max 30.48
_cell_measurement_theta_min 2.50
_cell_volume 866.01(9)
_computing_cell_refinement 'Bruker SAINT'
_computing_data_collection 'Bruker APEX2'
_computing_data_reduction 'Bruker SAINT'
_computing_molecular_graphics 'Bruker SHELXTL'
_computing_publication_material 'Bruker SHELXTL'
_computing_structure_refinement 'SHELXL-97 (Sheldrick, 2008a)'
_computing_structure_solution 'SHELXS-97 (Sheldrick, 2008a)'
_diffrn_ambient_temperature 100(2)
_diffrn_measured_fraction_theta_full 0.996
_diffrn_measured_fraction_theta_max 0.996
_diffrn_measurement_device_type 'Bruker APEX-II CCD'
_diffrn_measurement_method '\f and \w scans'
_diffrn_radiation_monochromator graphite
_diffrn_radiation_source 'fine-focus sealed tube'
_diffrn_radiation_type MoK\a
_diffrn_radiation_wavelength 0.71073
_diffrn_reflns_av_R_equivalents 0.0389
_diffrn_reflns_av_sigmaI/netI 0.0386
_diffrn_reflns_limit_h_max 11
_diffrn_reflns_limit_h_min -11
_diffrn_reflns_limit_k_max 8
_diffrn_reflns_limit_k_min -8
_diffrn_reflns_limit_l_max 24
_diffrn_reflns_limit_l_min -24
_diffrn_reflns_number 15364
_diffrn_reflns_theta_full 30.50
_diffrn_reflns_theta_max 30.50
_diffrn_reflns_theta_min 1.18
_exptl_absorpt_coefficient_mu 46.027
_exptl_absorpt_correction_T_max 0.3815
_exptl_absorpt_correction_T_min 0.1254
_exptl_absorpt_correction_type numerical
_exptl_absorpt_process_details 'face indexed, SADABS (Sheldrick, 2008b)'
_exptl_crystal_colour black
_exptl_crystal_density_diffrn 7.654
_exptl_crystal_density_method 'not measured'
_exptl_crystal_description plate
_exptl_crystal_F_000 1606
_exptl_crystal_size_max 0.11
_exptl_crystal_size_mid 0.07
_exptl_crystal_size_min 0.04
_refine_diff_density_max 6.104
_refine_diff_density_min -2.889
_refine_diff_density_rms 0.624
_refine_ls_extinction_coef 0.00073(6)
_refine_ls_extinction_expression Fc^*^=kFc[1+0.001xFc^2^\l^3^/sin(2\q)]^-1/4^
_refine_ls_extinction_method SHELXL
_refine_ls_goodness_of_fit_ref 1.083
_refine_ls_matrix_type full
_refine_ls_number_parameters 80
_refine_ls_number_reflns 2867
_refine_ls_number_restraints 0
_refine_ls_restrained_S_all 1.083
_refine_ls_R_factor_all 0.0455
_refine_ls_R_factor_gt 0.0307
_refine_ls_shift/su_max 0.001
_refine_ls_shift/su_mean 0.000
_refine_ls_structure_factor_coef Fsqd
_refine_ls_weighting_details 'calc w=1/[\s^2^(Fo^2^)+(0.0458P)^2^+0.0000P] where P=(Fo^2^+2Fc^2^)/3'
_refine_ls_weighting_scheme calc
_refine_ls_wR_factor_gt 0.0687
_refine_ls_wR_factor_ref 0.0912
_reflns_number_gt 2289
_reflns_number_total 2867
_reflns_threshold_expression >2sigma(I)
_cod_data_source_file ic500599d_si_001.cif
_cod_data_source_block RbTiU3Te9
_cod_depositor_comments
;
The following automatic conversions were performed:

'_symmetry_cell_setting' value 'Monoclinic' changed to 'monoclinic'
according to
/usr/data/users/saulius/crontab/automatic-downloads/rss-feeds/ACS/lib/dictionaries/cif_core.dic
dictionary named 'cif_core.dic' version 2.4.2 from 2011-04-26.

Automatic conversion script
Id: cif_fix_values 2281 2013-09-26 08:29:07Z andrius 

 Adding full bibliography for 4340485--4340486.cif.
;
_cod_original_sg_symbol_H-M 'P 21/m'
_cod_database_code 4340485

loop_
_symmetry_equiv_pos_as_xyz
'x, y, z'
'-x, y+1/2, -z'
'-x, -y, -z'
'x, -y-1/2, z'

loop_
_atom_site_label
_atom_site_type_symbol
_atom_site_fract_x
_atom_site_fract_y
_atom_site_fract_z
_atom_site_U_iso_or_equiv
_atom_site_adp_type
_atom_site_occupancy
_atom_site_symmetry_multiplicity
_atom_site_calc_flag
_atom_site_refinement_flags
U1 U 0.04624(6) 0.2500 0.18669(3) 0.00864(12) Uani 1 2 d S
U2 U 0.10275(6) 0.2500 0.40750(3) 0.00680(12) Uani 1 2 d S
U3 U 0.60008(6) 0.2500 0.40250(3) 0.00722(12) Uani 1 2 d S
Te1 Te 0.17023(7) 0.00003(8) 0.70002(4) 0.00724(14) Uani 1 1 d .
Te2 Te 0.32052(7) 0.00018(8) 0.29925(4) 0.00697(14) Uani 1 1 d .
Te3 Te 0.27040(10) 0.2500 0.06249(6) 0.00910(18) Uani 1 2 d S
Te4 Te 0.38808(10) 0.2500 0.53825(5) 0.00682(18) Uani 1 2 d S
Te5 Te 0.76043(10) 0.2500 0.06242(6) 0.00923(18) Uani 1 2 d S
Te6 Te 0.88024(10) 0.2500 0.53583(5) 0.00662(17) Uani 1 2 d S
Te7 Te 0.96640(10) 0.2500 0.86386(5) 0.00854(18) Uani 1 2 d S
Rb1 Rb 0.46754(16) 0.2500 0.87223(9) 0.0157(3) Uani 1 2 d S
Ti1 Ti 0.0000 0.0000 0.0000 0.0080(5) Uani 1 2 d S

loop_
_atom_site_aniso_label
_atom_site_aniso_U_11
_atom_site_aniso_U_22
_atom_site_aniso_U_33
_atom_site_aniso_U_23
_atom_site_aniso_U_13
_atom_site_aniso_U_12
U1 0.0087(2) 0.00741(17) 0.0098(3) 0.000 0.00118(19) 0.000
U2 0.0064(2) 0.00592(17) 0.0082(3) 0.000 0.00120(19) 0.000
U3 0.0066(2) 0.00622(17) 0.0089(3) 0.000 0.00128(19) 0.000
Te1 0.0075(3) 0.0055(2) 0.0089(3) -0.00026(18) 0.0015(2) -0.00014(16)
Te2 0.0070(3) 0.0052(2) 0.0086(3) -0.00034(18) 0.0004(2) 0.00029(16)
Te3 0.0087(4) 0.0078(3) 0.0110(5) 0.000 0.0021(3) 0.000
Te4 0.0068(4) 0.0052(3) 0.0085(5) 0.000 0.0010(3) 0.000
Te5 0.0086(4) 0.0077(3) 0.0113(5) 0.000 0.0011(3) 0.000
Te6 0.0068(4) 0.0050(3) 0.0081(5) 0.000 0.0013(3) 0.000
Te7 0.0118(4) 0.0056(3) 0.0083(5) 0.000 0.0016(4) 0.000
Rb1 0.0166(7) 0.0139(5) 0.0168(8) 0.000 0.0023(6) 0.000
Ti1 0.0079(11) 0.0071(8) 0.0093(13) 0.0001(8) 0.0024(10) -0.0004(7)

loop_
_atom_type_symbol
_atom_type_description
_atom_type_scat_dispersion_real
_atom_type_scat_dispersion_imag
_atom_type_scat_source
Rb Rb -0.9393 2.9676 'International Tables Vol C Tables 4.2.6.8 and 6.1.1.4'
U U -9.6767 9.6646 'International Tables Vol C Tables 4.2.6.8 and 6.1.1.4'
Te Te -0.5308 1.6751 'International Tables Vol C Tables 4.2.6.8 and 6.1.1.4'
Ti Ti 0.2776 0.4457 'International Tables Vol C Tables 4.2.6.8 and 6.1.1.4'

loop_
_geom_angle_atom_site_label_1
_geom_angle_atom_site_label_2
_geom_angle_atom_site_label_3
_geom_angle
_geom_angle_site_symmetry_1
_geom_angle_site_symmetry_3
Te3 U1 Te5 88.58(3) . 1_455
Te3 U1 Te7 78.634(19) . 3_656
Te5 U1 Te7 78.613(19) 1_455 3_656
Te3 U1 Te7 78.634(19) . 3_666
Te5 U1 Te7 78.613(19) 1_455 3_666
Te7 U1 Te7 148.01(4) 3_656 3_666
Te3 U1 Te1 151.452(10) . 2_556
Te5 U1 Te1 89.98(2) 1_455 2_556
Te7 U1 Te1 128.88(2) 3_656 2_556
Te7 U1 Te1 73.139(19) 3_666 2_556
Te3 U1 Te1 151.452(10) . 3_556
Te5 U1 Te1 89.98(2) 1_455 3_556
Te7 U1 Te1 73.139(19) 3_656 3_556
Te7 U1 Te1 128.88(2) 3_666 3_556
Te1 U1 Te1 57.03(2) 2_556 3_556
Te3 U1 Te2 89.63(2) . 4_565
Te5 U1 Te2 151.463(10) 1_455 4_565
Te7 U1 Te2 128.79(2) 3_656 4_565
Te7 U1 Te2 73.117(19) 3_666 4_565
Te1 U1 Te2 78.319(18) 2_556 4_565
Te1 U1 Te2 104.65(2) 3_556 4_565
Te3 U1 Te2 89.63(2) . .
Te5 U1 Te2 151.463(10) 1_455 .
Te7 U1 Te2 73.117(19) 3_656 .
Te7 U1 Te2 128.79(2) 3_666 .
Te1 U1 Te2 104.65(2) 2_556 .
Te1 U1 Te2 78.319(18) 3_556 .
Te2 U1 Te2 56.96(2) 4_565 .
Te3 U1 Ti1 49.656(16) . .
Te5 U1 Ti1 49.670(16) 1_455 .
Te7 U1 Ti1 48.723(17) 3_656 .
Te7 U1 Ti1 99.29(2) 3_666 .
Te1 U1 Ti1 139.337(18) 2_556 .
Te1 U1 Ti1 110.537(13) 3_556 .
Te2 U1 Ti1 138.964(19) 4_565 .
Te2 U1 Ti1 110.303(14) . .
Te3 U1 Ti1 49.656(16) . 2
Te5 U1 Ti1 49.670(16) 1_455 2
Te7 U1 Ti1 99.29(2) 3_656 2
Te7 U1 Ti1 48.723(17) 3_666 2
Te1 U1 Ti1 110.537(13) 2_556 2
Te1 U1 Ti1 139.337(18) 3_556 2
Te2 U1 Ti1 110.303(14) 4_565 2
Te2 U1 Ti1 138.965(19) . 2
Ti1 U1 Ti1 50.563(8) . 2
Te3 U1 U2 135.50(2) . .
Te5 U1 U2 135.93(2) 1_455 .
Te7 U1 U2 105.995(19) 3_656 .
Te7 U1 U2 105.995(19) 3_666 .
Te1 U1 U2 52.340(14) 2_556 .
Te1 U1 U2 52.340(14) 3_556 .
Te2 U1 U2 52.306(14) 4_565 .
Te2 U1 U2 52.306(14) . .
Ti1 U1 U2 154.718(4) . .
Ti1 U1 U2 154.718(4) 2 .
Te6 U2 Te4 85.88(3) 1_455 .
Te6 U2 Te2 150.766(11) 1_455 .
Te4 U2 Te2 90.32(2) . .
Te6 U2 Te2 150.766(11) 1_455 4_565
Te4 U2 Te2 90.32(2) . 4_565
Te2 U2 Te2 58.03(2) . 4_565
Te6 U2 Te1 89.37(2) 1_455 3_556
Te4 U2 Te1 150.610(11) . 3_556
Te2 U2 Te1 79.884(17) . 3_556
Te2 U2 Te1 107.16(2) 4_565 3_556
Te6 U2 Te1 89.37(2) 1_455 2_556
Te4 U2 Te1 150.610(11) . 2_556
Te2 U2 Te1 107.16(2) . 2_556
Te2 U2 Te1 79.884(17) 4_565 2_556
Te1 U2 Te1 58.05(2) 3_556 2_556
Te6 U2 Te6 77.437(18) 1_455 3_666
Te4 U2 Te6 76.684(18) . 3_666
Te2 U2 Te6 129.73(2) . 3_666
Te2 U2 Te6 73.486(19) 4_565 3_666
Te1 U2 Te6 130.37(2) 3_556 3_666
Te1 U2 Te6 73.974(19) 2_556 3_666
Te6 U2 Te6 77.437(18) 1_455 3_656
Te4 U2 Te6 76.684(18) . 3_656
Te2 U2 Te6 73.485(19) . 3_656
Te2 U2 Te6 129.73(2) 4_565 3_656
Te1 U2 Te6 73.974(19) 3_556 3_656
Te1 U2 Te6 130.37(2) 2_556 3_656
Te6 U2 Te6 144.36(4) 3_666 3_656
Te6 U2 U1 136.50(2) 1_455 .
Te4 U2 U1 137.62(2) . .
Te2 U2 U1 53.589(14) . .
Te2 U2 U1 53.588(14) 4_565 .
Te1 U2 U1 53.569(15) 3_556 .
Te1 U2 U1 53.569(15) 2_556 .
Te6 U2 U1 107.816(19) 3_666 .
Te6 U2 U1 107.816(19) 3_656 .
Te6 U2 U3 134.50(2) 1_455 .
Te4 U2 U3 48.623(18) . .
Te2 U2 U3 49.268(13) . .
Te2 U2 U3 49.268(13) 4_565 .
Te1 U2 U3 129.147(16) 3_556 .
Te1 U2 U3 129.147(16) 2_556 .
Te6 U2 U3 89.940(17) 3_666 .
Te6 U2 U3 89.940(17) 3_656 .
U1 U2 U3 88.995(14) . .
Te6 U3 Te4 82.07(2) . .
Te6 U3 Te2 149.968(12) . .
Te4 U3 Te2 89.86(2) . .
Te6 U3 Te2 149.969(12) . 4_565
Te4 U3 Te2 89.86(2) . 4_565
Te2 U3 Te2 58.04(2) . 4_565
Te6 U3 Te1 88.99(2) . 2_656
Te4 U3 Te1 149.686(13) . 2_656
Te2 U3 Te1 111.00(2) . 2_656
Te2 U3 Te1 83.526(18) 4_565 2_656
Te6 U3 Te1 88.99(2) . 3_656
Te4 U3 Te1 149.686(12) . 3_656
Te2 U3 Te1 83.526(18) . 3_656
Te2 U3 Te1 111.00(2) 4_565 3_656
Te1 U3 Te1 58.09(2) 2_656 3_656
Te6 U3 Te4 76.458(18) . 3_666
Te4 U3 Te4 75.746(18) . 3_666
Te2 U3 Te4 129.50(2) . 3_666
Te2 U3 Te4 73.520(19) 4_565 3_666
Te1 U3 Te4 74.005(19) 2_656 3_666
Te1 U3 Te4 130.15(2) 3_656 3_666
Te6 U3 Te4 76.458(18) . 3_656
Te4 U3 Te4 75.746(18) . 3_656
Te2 U3 Te4 73.519(19) . 3_656
Te2 U3 Te4 129.50(2) 4_565 3_656
Te1 U3 Te4 130.15(2) 2_656 3_656
Te1 U3 Te4 74.005(19) 3_656 3_656
Te4 U3 Te4 142.85(4) 3_666 3_656
Te6 U3 U2 130.16(2) . .
Te4 U3 U2 48.085(18) . .
Te2 U3 U2 49.285(13) . .
Te2 U3 U2 49.286(13) 4_565 .
Te1 U3 U2 132.798(16) 2_656 .
Te1 U3 U2 132.798(16) 3_656 .
Te4 U3 U2 89.194(17) 3_666 .
Te4 U3 U2 89.194(17) 3_656 .
Te1 Te1 Te1 180.0 4_565 4
Te1 Te1 U3 119.046(10) 4_565 3_656
Te1 Te1 U3 60.955(10) 4 3_656
Te1 Te1 U2 119.023(10) 4_565 3_556
Te1 Te1 U2 60.977(10) 4 3_556
U3 Te1 U2 81.982(18) 3_656 3_556
Te1 Te1 U1 118.514(10) 4_565 3_556
Te1 Te1 U1 61.485(10) 4 3_556
U3 Te1 U1 122.310(17) 3_656 3_556
U2 Te1 U1 74.091(17) 3_556 3_556
Te1 Te1 Rb1 67.270(11) 4_565 .
Te1 Te1 Rb1 112.730(11) 4 .
U3 Te1 Rb1 105.04(2) 3_656 .
U2 Te1 Rb1 167.25(3) 3_556 .
U1 Te1 Rb1 93.17(3) 3_556 .
Te2 Te2 Te2 180.0 4_565 4
Te2 Te2 U3 60.979(10) 4_565 .
Te2 Te2 U3 119.022(10) 4 .
Te2 Te2 U2 60.987(10) 4_565 .
Te2 Te2 U2 119.014(10) 4 .
U3 Te2 U2 81.447(17) . .
Te2 Te2 U1 61.517(10) 4_565 .
Te2 Te2 U1 118.481(10) 4 .
U3 Te2 U1 122.409(17) . .
U2 Te2 U1 74.106(17) . .
Te2 Te2 Rb1 112.805(11) 4_565 3_656
Te2 Te2 Rb1 67.194(11) 4 3_656
U3 Te2 Rb1 105.26(2) . 3_656
U2 Te2 Rb1 167.68(3) . 3_656
U1 Te2 Rb1 93.59(3) . 3_656
Ti1 Te3 Ti1 65.798(19) . 2
Ti1 Te3 U1 75.78(2) . .
Ti1 Te3 U1 75.78(2) 2 .
Ti1 Te3 Rb1 160.05(3) . 3_666
Ti1 Te3 Rb1 94.282(17) 2 3_666
U1 Te3 Rb1 99.07(3) . 3_666
Ti1 Te3 Rb1 94.282(17) . 3_656
Ti1 Te3 Rb1 160.05(3) 2 3_656
U1 Te3 Rb1 99.07(3) . 3_656
Rb1 Te3 Rb1 105.61(4) 3_666 3_656
Ti1 Te3 Rb1 93.46(3) . 1_554
Ti1 Te3 Rb1 93.46(3) 2 1_554
U1 Te3 Rb1 167.11(4) . 1_554
Rb1 Te3 Rb1 88.66(3) 3_666 1_554
Rb1 Te3 Rb1 88.66(3) 3_656 1_554
U2 Te4 U3 83.29(3) . .
U2 Te4 U3 103.269(18) . 3_666
U3 Te4 U3 104.256(18) . 3_666
U2 Te4 U3 103.269(18) . 3_656
U3 Te4 U3 104.256(18) . 3_656
U3 Te4 U3 142.84(4) 3_666 3_656
Ti1 Te5 Ti1 65.777(19) 2_655 1_655
Ti1 Te5 U1 75.76(2) 2_655 1_655
Ti1 Te5 U1 75.76(2) 1_655 1_655
Ti1 Te5 Rb1 159.89(3) 2_655 3_656
Ti1 Te5 Rb1 94.154(17) 1_655 3_656
U1 Te5 Rb1 98.91(3) 1_655 3_656
Ti1 Te5 Rb1 94.154(17) 2_655 3_666
Ti1 Te5 Rb1 159.89(3) 1_655 3_666
U1 Te5 Rb1 98.91(3) 1_655 3_666
Rb1 Te5 Rb1 105.87(4) 3_656 3_666
Ti1 Te5 Rb1 93.61(3) 2_655 1_554
Ti1 Te5 Rb1 93.61(3) 1_655 1_554
U1 Te5 Rb1 167.27(4) 1_655 1_554
Rb1 Te5 Rb1 88.70(3) 3_656 1_554
Rb1 Te5 Rb1 88.70(3) 3_666 1_554
U2 Te6 U3 84.66(3) 1_655 .
U2 Te6 U2 102.562(18) 1_655 3_666
U3 Te6 U2 103.565(18) . 3_666
U2 Te6 U2 102.562(18) 1_655 3_656
U3 Te6 U2 103.565(18) . 3_656
U2 Te6 U2 144.36(4) 3_666 3_656
Ti1 Te7 Ti1 65.86(2) 2_656 1_656
Ti1 Te7 U1 138.93(3) 2_656 3_656
Ti1 Te7 U1 73.065(12) 1_656 3_656
Ti1 Te7 U1 73.065(12) 2_656 3_666
Ti1 Te7 U1 138.93(3) 1_656 3_666
U1 Te7 U1 148.01(4) 3_656 3_666
Ti1 Te7 Rb1 88.34(3) 2_656 1_655
Ti1 Te7 Rb1 88.34(3) 1_656 1_655
U1 Te7 Rb1 90.570(18) 3_656 1_655
U1 Te7 Rb1 90.570(18) 3_666 1_655
Ti1 Te7 Rb1 88.27(3) 2_656 .
Ti1 Te7 Rb1 88.27(3) 1_656 .
U1 Te7 Rb1 90.543(18) 3_656 .
U1 Te7 Rb1 90.543(18) 3_666 .
Rb1 Te7 Rb1 175.96(5) 1_655 .
Te5 Rb1 Te5 105.87(4) 3_656 3_666
Te5 Rb1 Te3 145.65(5) 3_656 3_666
Te5 Rb1 Te3 63.536(16) 3_666 3_666
Te5 Rb1 Te3 63.536(16) 3_656 3_656
Te5 Rb1 Te3 145.65(5) 3_666 3_656
Te3 Rb1 Te3 105.61(4) 3_666 3_656
Te5 Rb1 Te3 58.26(2) 3_656 1_556
Te5 Rb1 Te3 58.26(2) 3_666 1_556
Te3 Rb1 Te3 91.34(3) 3_666 1_556
Te3 Rb1 Te3 91.34(3) 3_656 1_556
Te5 Rb1 Te5 91.30(3) 3_656 1_556
Te5 Rb1 Te5 91.30(3) 3_666 1_556
Te3 Rb1 Te5 58.17(2) 3_666 1_556
Te3 Rb1 Te5 58.17(2) 3_656 1_556
Te3 Rb1 Te5 62.95(3) 1_556 1_556
Te5 Rb1 Te2 101.098(19) 3_656 3_656
Te5 Rb1 Te2 144.20(3) 3_666 3_656
Te3 Rb1 Te2 104.50(3) 3_666 3_656
Te3 Rb1 Te2 68.46(2) 3_656 3_656
Te3 Rb1 Te2 156.897(14) 1_556 3_656
Te5 Rb1 Te2 111.34(3) 1_556 3_656
Te5 Rb1 Te2 144.20(3) 3_656 2_656
Te5 Rb1 Te2 101.098(19) 3_666 2_656
Te3 Rb1 Te2 68.46(2) 3_666 2_656
Te3 Rb1 Te2 104.50(3) 3_656 2_656
Te3 Rb1 Te2 156.897(14) 1_556 2_656
Te5 Rb1 Te2 111.34(3) 1_556 2_656
Te2 Rb1 Te2 45.61(2) 3_656 2_656
Te5 Rb1 Te1 68.68(2) 3_656 .
Te5 Rb1 Te1 104.66(3) 3_666 .
Te3 Rb1 Te1 144.11(3) 3_666 .
Te3 Rb1 Te1 101.219(19) 3_656 .
Te3 Rb1 Te1 111.58(3) 1_556 .
Te5 Rb1 Te1 157.010(13) 1_556 .
Te2 Rb1 Te1 64.12(2) 3_656 .
Te2 Rb1 Te1 82.13(3) 2_656 .
Te5 Rb1 Te1 104.66(3) 3_656 4_565
Te5 Rb1 Te1 68.68(2) 3_666 4_565
Te3 Rb1 Te1 101.219(19) 3_666 4_565
Te3 Rb1 Te1 144.11(3) 3_656 4_565
Te3 Rb1 Te1 111.58(3) 1_556 4_565
Te5 Rb1 Te1 157.010(13) 1_556 4_565
Te2 Rb1 Te1 82.13(3) 3_656 4_565
Te2 Rb1 Te1 64.12(2) 2_656 4_565
Te1 Rb1 Te1 45.46(2) . 4_565
Te5 Rb1 Te7 59.04(2) 3_656 1_455
Te5 Rb1 Te7 59.04(2) 3_666 1_455
Te3 Rb1 Te7 122.54(2) 3_666 1_455
Te3 Rb1 Te7 122.54(2) 3_656 1_455
Te3 Rb1 Te7 60.62(3) 1_556 1_455
Te5 Rb1 Te7 123.57(4) 1_556 1_455
Te2 Rb1 Te7 120.30(3) 3_656 1_455
Te2 Rb1 Te7 120.30(3) 2_656 1_455
Te1 Rb1 Te7 56.19(2) . 1_455
Te1 Rb1 Te7 56.19(2) 4_565 1_455
Te5 Rb1 Te7 122.36(2) 3_656 .
Te5 Rb1 Te7 122.36(2) 3_666 .
Te3 Rb1 Te7 58.86(2) 3_666 .
Te3 Rb1 Te7 58.86(2) 3_656 .
Te3 Rb1 Te7 123.42(4) 1_556 .
Te5 Rb1 Te7 60.47(3) 1_556 .
Te2 Rb1 Te7 56.11(2) 3_656 .
Te2 Rb1 Te7 56.11(2) 2_656 .
Te1 Rb1 Te7 120.22(3) . .
Te1 Rb1 Te7 120.22(4) 4_565 .
Te7 Rb1 Te7 175.96(5) 1_455 .
Te7 Ti1 Te7 180.00(2) 3_656 1_454
Te7 Ti1 Te3 88.43(2) 3_656 .
Te7 Ti1 Te3 91.57(2) 1_454 .
Te7 Ti1 Te3 91.57(2) 3_656 3
Te7 Ti1 Te3 88.43(2) 1_454 3
Te3 Ti1 Te3 180.0 . 3
Te7 Ti1 Te5 91.60(2) 3_656 3_655
Te7 Ti1 Te5 88.40(2) 1_454 3_655
Te3 Ti1 Te5 83.44(2) . 3_655
Te3 Ti1 Te5 96.56(2) 3 3_655
Te7 Ti1 Te5 88.40(2) 3_656 1_455
Te7 Ti1 Te5 91.60(2) 1_454 1_455
Te3 Ti1 Te5 96.56(2) . 1_455
Te3 Ti1 Te5 83.44(2) 3 1_455
Te5 Ti1 Te5 180.00(4) 3_655 1_455
Te7 Ti1 Ti1 122.930(10) 3_656 2
Te7 Ti1 Ti1 57.070(11) 1_454 2
Te3 Ti1 Ti1 57.101(10) . 2
Te3 Ti1 Ti1 122.898(10) 3 2
Te5 Ti1 Ti1 122.888(10) 3_655 2
Te5 Ti1 Ti1 57.112(10) 1_455 2
Te7 Ti1 Ti1 57.070(11) 3_656 2_545
Te7 Ti1 Ti1 122.930(10) 1_454 2_545
Te3 Ti1 Ti1 122.899(10) . 2_545
Te3 Ti1 Ti1 57.102(10) 3 2_545
Te5 Ti1 Ti1 57.112(10) 3_655 2_545
Te5 Ti1 Ti1 122.888(10) 1_455 2_545
Ti1 Ti1 Ti1 180.0 2 2_545
Te7 Ti1 U1 58.212(11) 3_656 .
Te7 Ti1 U1 121.788(11) 1_454 .
Te3 Ti1 U1 54.56(2) . .
Te3 Ti1 U1 125.44(2) 3 .
Te5 Ti1 U1 125.43(2) 3_655 .
Te5 Ti1 U1 54.57(2) 1_455 .
Ti1 Ti1 U1 64.719(4) 2 .
Ti1 Ti1 U1 115.281(4) 2_545 .
Te7 Ti1 U1 121.789(11) 3_656 3
Te7 Ti1 U1 58.211(11) 1_454 3
Te3 Ti1 U1 125.44(2) . 3
Te3 Ti1 U1 54.56(2) 3 3
Te5 Ti1 U1 54.57(2) 3_655 3
Te5 Ti1 U1 125.43(2) 1_455 3
Ti1 Ti1 U1 115.281(4) 2 3
Ti1 Ti1 U1 64.719(4) 2_545 3
U1 Ti1 U1 180.0 . 3

loop_
_geom_bond_atom_site_label_1
_geom_bond_atom_site_label_2
_geom_bond_distance
_geom_bond_site_symmetry_2
U1 Te3 2.9999(10) .
U1 Te5 3.0005(10) 1_455
U1 Te7 3.1714(3) 3_656
U1 Te7 3.1714(3) 3_666
U1 Te1 3.1935(7) 2_556
U1 Te1 3.1935(7) 3_556
U1 Te2 3.1940(7) 4_565
U1 Te2 3.1941(7) .
U1 Ti1 3.5693(5) .
U1 Ti1 3.5692(5) 2
U1 U2 3.8171(8) .
U2 Te6 3.0479(10) 1_455
U2 Te4 3.0699(10) .
U2 Te2 3.1405(7) .
U2 Te2 3.1405(7) 4_565
U2 Te1 3.1422(7) 3_556
U2 Te1 3.1422(7) 2_556
U2 Te6 3.2022(4) 3_666
U2 Te6 3.2022(4) 3_656
U2 U3 4.0973(6) .
U3 Te6 3.0713(10) .
U3 Te4 3.0957(10) .
U3 Te2 3.1397(7) .
U3 Te2 3.1397(7) 4_565
U3 Te1 3.1401(7) 2_656
U3 Te1 3.1401(7) 3_656
U3 Te4 3.2162(4) 3_666
U3 Te4 3.2162(4) 3_656
Te1 Te1 3.0482(10) 4_565
Te1 Te1 3.0490(10) 4
Te1 U3 3.1400(7) 3_656
Te1 U2 3.1422(7) 3_556
Te1 U1 3.1935(7) 3_556
Te1 Rb1 3.9445(15) .
Te2 Te2 3.0464(10) 4_565
Te2 Te2 3.0508(10) 4
Te2 Rb1 3.9355(15) 3_656
Te3 Ti1 2.8064(7) .
Te3 Ti1 2.8064(7) 2
Te3 Rb1 3.8272(10) 3_666
Te3 Rb1 3.8272(10) 3_656
Te3 Rb1 3.8536(18) 1_554
Te4 U3 3.2162(4) 3_666
Te4 U3 3.2162(4) 3_656
Te5 Ti1 2.8071(7) 2_655
Te5 Ti1 2.8071(7) 1_655
Te5 U1 3.0005(10) 1_655
Te5 Rb1 3.8204(10) 3_656
Te5 Rb1 3.8204(10) 3_666
Te5 Rb1 3.8578(18) 1_554
Te6 U2 3.0479(10) 1_655
Te6 U2 3.2022(4) 3_666
Te6 U2 3.2022(4) 3_656
Te7 Ti1 2.8040(8) 2_656
Te7 Ti1 2.8040(8) 1_656
Te7 U1 3.1714(3) 3_656
Te7 U1 3.1714(3) 3_666
Te7 Rb1 4.1030(14) 1_655
Te7 Rb1 4.1183(14) .
Rb1 Te5 3.8204(10) 3_656
Rb1 Te5 3.8204(10) 3_666
Rb1 Te3 3.8272(10) 3_666
Rb1 Te3 3.8272(10) 3_656
Rb1 Te3 3.8536(18) 1_556
Rb1 Te5 3.8579(18) 1_556
Rb1 Te2 3.9355(15) 3_656
Rb1 Te2 3.9355(15) 2_656
Rb1 Te1 3.9445(15) 4_565
Rb1 Te7 4.1030(14) 1_455
Ti1 Te7 2.8040(8) 3_656
Ti1 Te7 2.8040(8) 1_454
Ti1 Te3 2.8064(7) 3
Ti1 Te5 2.8072(7) 3_655
Ti1 Te5 2.8072(7) 1_455
Ti1 Ti1 3.04860(15) 2
Ti1 Ti1 3.04860(15) 2_545
Ti1 U1 3.5693(5) 3
